data_4313357
loop_
_publ_author_name
'Vincent J. Catalano'
'Mark A. Malwitz'
'Stephen J. Horner'
'John Vasquez'

_publ_contact_author_address
;
Department of Chemistry
University of Nevada
Reno, NV  89557
;
_publ_contact_author_email vjc@unr.edu
_publ_contact_author_name 'Professor Vincent J. Catalano'
_publ_contact_author_phone '775 784 1329'
_publ_section_title
;
 Three- and Four-Coordinate Gold(I) Complexes of
 3,6-Bis(diphenylphosphino)pyridazine: Monomers, Polymers, and a
 Metallocryptand Cage
;
_journal_name_full 'Inorganic Chemistry'
_journal_page_first 2141
_journal_page_last 2148
_journal_paper_doi 10.1021/ic020601m
_journal_volume 42
_journal_year 2003
_chemical_formula_sum 'C28 H20 Au2 Cl2 N2 P2'
_chemical_formula_weight 911.23
_chemical_name_common 3
_chemical_name_systematic
;
?
;
_space_group_IT_number 15
_symmetry_cell_setting monoclinic
_symmetry_space_group_name_Hall '-C 2yc'
_symmetry_space_group_name_H-M 'C 1 2/c 1'
_atom_sites_solution_hydrogens geom
_atom_sites_solution_primary direct
_atom_sites_solution_secondary difmap
_audit_creation_method SHELXL-97
_cell_angle_alpha 90.00
_cell_angle_beta 103.322(3)
_cell_angle_gamma 90.00
_cell_formula_units_Z 4
_cell_length_a 17.2902(13)
_cell_length_b 13.3536(9)
_cell_length_c 11.7382(9)
_cell_measurement_reflns_used 940
_cell_measurement_temperature 91(2)
_cell_volume 2637.3(3)
_computing_structure_refinement 'SHELXL-97 (Sheldrick, 1997)'
_computing_structure_solution 'SHELXS-97 (Sheldrick, 1990)'
_diffrn_ambient_temperature 91(2)
_diffrn_measured_fraction_theta_full 0.934
_diffrn_measured_fraction_theta_max 0.934
_diffrn_radiation_monochromator graphite
_diffrn_radiation_source 'fine-focus sealed tube'
_diffrn_radiation_type MoK\a
_diffrn_radiation_wavelength 0.71073
_diffrn_reflns_av_R_equivalents 0.0382
_diffrn_reflns_av_sigmaI/netI 0.0247
_diffrn_reflns_limit_h_max 24
_diffrn_reflns_limit_h_min -25
_diffrn_reflns_limit_k_max 19
_diffrn_reflns_limit_k_min 0
_diffrn_reflns_limit_l_max 16
_diffrn_reflns_limit_l_min 0
_diffrn_reflns_number 17523
_diffrn_reflns_theta_full 31.47
_diffrn_reflns_theta_max 31.47
_diffrn_reflns_theta_min 2.44
_exptl_absorpt_coefficient_mu 11.459
_exptl_absorpt_correction_T_max 0.4609
_exptl_absorpt_correction_T_min 0.2322
_exptl_absorpt_correction_type Sadabs
_exptl_crystal_colour colorless
_exptl_crystal_density_diffrn 2.295
_exptl_crystal_density_method 'not measured'
_exptl_crystal_description plate
_exptl_crystal_F_000 1696
_exptl_crystal_size_max .18
_exptl_crystal_size_mid .14
_exptl_crystal_size_min .08
_refine_diff_density_max 1.502
_refine_diff_density_min -2.374
_refine_diff_density_rms 0.156
_refine_ls_extinction_method none
_refine_ls_goodness_of_fit_ref 1.064
_refine_ls_hydrogen_treatment mixed
_refine_ls_matrix_type full
_refine_ls_number_parameters 163
_refine_ls_number_reflns 4089
_refine_ls_number_restraints 0
_refine_ls_restrained_S_all 1.064
_refine_ls_R_factor_all 0.0335
_refine_ls_R_factor_gt 0.0269
_refine_ls_shift/su_max 0.001
_refine_ls_shift/su_mean 0.000
_refine_ls_structure_factor_coef Fsqd
_refine_ls_weighting_details 'calc w=1/[\s^2^(Fo^2^)+(0.0222P)^2^+21.6476P] where P=(Fo^2^+2Fc^2^)/3'
_refine_ls_weighting_scheme calc
_refine_ls_wR_factor_gt 0.0616
_refine_ls_wR_factor_ref 0.0648
_reflns_number_gt 3552
_reflns_number_total 4292
_reflns_threshold_expression >2sigma(I)
_cod_data_source_file ic020601m_4.cif
_cod_data_source_block mn1338
_cod_depositor_comments
;
The following automatic conversions were performed:

'_symmetry_cell_setting' tag value 'monclinic C' was replaced with
'monoclinic' value as specified in the replacement file
'/home/robertas/cod-tools/perl-scripts/inputs/replacement_values.lst'.

Automatic conversion script
Id: cif_fix_values 3143 2015-03-26 13:38:13Z robertas 
;
_cod_database_code 4313357

loop_
_symmetry_equiv_pos_as_xyz
'x, y, z'
'-x, y, -z+1/2'
'x+1/2, y+1/2, z'
'-x+1/2, y+1/2, -z+1/2'
'-x, -y, -z'
'x, -y, z-1/2'
'-x+1/2, -y+1/2, -z'
'x+1/2, -y+1/2, z-1/2'

loop_
_atom_site_label
_atom_site_type_symbol
_atom_site_fract_x
_atom_site_fract_y
_atom_site_fract_z
_atom_site_U_iso_or_equiv
_atom_site_adp_type
_atom_site_occupancy
_atom_site_symmetry_multiplicity
_atom_site_calc_flag
_atom_site_refinement_flags
_atom_site_disorder_assembly
_atom_site_disorder_group
Au1 Au 0.429477(10) 0.233514(12) 0.339673(13) 0.02555(5) Uani 1 1 d . A .
P1 P 0.33146(6) 0.14082(7) 0.23489(8) 0.01986(18) Uani 1 1 d . . .
Cl1 Cl 0.53214(8) 0.32274(12) 0.45161(13) 0.0561(4) Uani 1 1 d . . .
N1 N 0.2749(3) 0.3021(4) 0.1021(4) 0.0419(12) Uani 0.50 1 d P . .
C2A C 0.2749(3) 0.3021(4) 0.1021(4) 0.0419(12) Uani 0.50 1 d P . 2
C1 C 0.2859(3) 0.2020(3) 0.0967(3) 0.0294(9) Uani 1 1 d . . .
N1A N 0.2618(3) 0.1486(4) -0.0024(3) 0.0381(11) Uani 0.50 1 d P . 2
C2 C 0.2618(3) 0.1486(4) -0.0024(3) 0.0381(11) Uani 0.50 1 d P . 2
C3 C 0.3649(2) 0.0205(3) 0.1954(3) 0.0196(7) Uani 1 1 d . A 2
C4 C 0.4153(2) 0.0170(3) 0.1182(4) 0.0261(8) Uani 1 1 d . A 2
H4A H 0.4285 0.0767 0.0828 0.031 Uiso 1 1 calc R A 2
C5 C 0.4460(2) -0.0749(3) 0.0934(4) 0.0282(8) Uani 1 1 d . A 2
H5A H 0.4809 -0.0777 0.0416 0.034 Uiso 1 1 calc R A 2
C6 C 0.4262(2) -0.1620(3) 0.1436(4) 0.0259(8) Uani 1 1 d . A 2
H6A H 0.4464 -0.2245 0.1247 0.031 Uiso 1 1 calc R A 2
C7 C 0.3772(2) -0.1585(3) 0.2207(4) 0.0257(8) Uani 1 1 d . A 2
H7A H 0.3647 -0.2184 0.2563 0.031 Uiso 1 1 calc R A 2
C8 C 0.3459(2) -0.0676(3) 0.2469(4) 0.0240(7) Uani 1 1 d . A 2
H8A H 0.3117 -0.0655 0.2996 0.029 Uiso 1 1 calc R A 2
C9 C 0.2475(2) 0.1137(3) 0.2978(3) 0.0212(7) Uani 1 1 d . A 2
C10 C 0.1799(2) 0.0680(3) 0.2289(4) 0.0309(9) Uani 1 1 d . A 2
H10A H 0.1780 0.0527 0.1493 0.037 Uiso 1 1 calc R A 2
C11 C 0.1157(3) 0.0447(4) 0.2757(5) 0.0428(13) Uani 1 1 d . A 2
H11A H 0.0699 0.0136 0.2287 0.051 Uiso 1 1 calc R A 2
C12 C 0.1189(3) 0.0678(4) 0.3946(5) 0.0376(11) Uani 1 1 d . A 2
H12A H 0.0753 0.0516 0.4279 0.045 Uiso 1 1 calc R A 2
C13 C 0.1846(3) 0.1134(3) 0.4612(4) 0.0293(8) Uani 1 1 d . A 2
H13A H 0.1863 0.1295 0.5406 0.035 Uiso 1 1 calc R A 2
C14 C 0.2493(2) 0.1365(3) 0.4139(3) 0.0235(7) Uani 1 1 d . A 2
H14A H 0.2949 0.1680 0.4612 0.028 Uiso 1 1 calc R A 2

loop_
_atom_site_aniso_label
_atom_site_aniso_U_11
_atom_site_aniso_U_22
_atom_site_aniso_U_33
_atom_site_aniso_U_23
_atom_site_aniso_U_13
_atom_site_aniso_U_12
Au1 0.03481(9) 0.02155(8) 0.02420(8) -0.00613(5) 0.01483(6) -0.01082(6)
P1 0.0263(4) 0.0162(4) 0.0162(4) 0.0007(3) 0.0029(3) 0.0017(3)
Cl1 0.0510(7) 0.0680(9) 0.0615(8) -0.0435(7) 0.0380(6) -0.0424(7)
N1 0.062(3) 0.044(2) 0.0229(19) 0.0100(17) 0.0164(19) 0.036(2)
C2A 0.062(3) 0.044(2) 0.0229(19) 0.0100(17) 0.0164(19) 0.036(2)
C1 0.042(2) 0.031(2) 0.0187(17) 0.0056(15) 0.0137(16) 0.0203(18)
N1A 0.048(3) 0.046(3) 0.0218(18) 0.0102(16) 0.0115(17) 0.030(2)
C2 0.048(3) 0.046(3) 0.0218(18) 0.0102(16) 0.0115(17) 0.030(2)
C3 0.0183(15) 0.0160(16) 0.0223(16) -0.0020(12) 0.0002(12) 0.0023(12)
C4 0.0215(17) 0.0201(18) 0.038(2) -0.0013(15) 0.0090(15) -0.0012(13)
C5 0.0230(18) 0.0228(19) 0.042(2) -0.0052(16) 0.0138(16) 0.0003(14)
C6 0.0206(17) 0.0191(17) 0.035(2) -0.0039(15) 0.0012(15) 0.0029(13)
C7 0.0260(18) 0.0181(17) 0.032(2) 0.0023(14) 0.0040(15) -0.0013(14)
C8 0.0233(18) 0.0208(17) 0.0270(19) 0.0032(14) 0.0042(14) 0.0011(14)
C9 0.0217(16) 0.0183(16) 0.0223(17) -0.0012(13) 0.0026(13) 0.0035(13)
C10 0.0237(19) 0.034(2) 0.031(2) -0.0119(17) -0.0001(16) 0.0054(16)
C11 0.0174(18) 0.038(3) 0.070(4) -0.023(2) 0.005(2) -0.0003(17)
C12 0.024(2) 0.030(2) 0.061(3) -0.010(2) 0.016(2) 0.0005(16)
C13 0.032(2) 0.029(2) 0.029(2) -0.0014(16) 0.0129(16) 0.0057(16)
C14 0.0221(17) 0.0265(19) 0.0206(17) -0.0001(14) 0.0023(13) 0.0024(14)

loop_
_atom_type_symbol
_atom_type_description
_atom_type_scat_dispersion_real
_atom_type_scat_dispersion_imag
_atom_type_scat_source
C C 0.0033 0.0016 'International Tables Vol C Tables 4.2.6.8 and 6.1.1.4'
H H 0.0000 0.0000 'International Tables Vol C Tables 4.2.6.8 and 6.1.1.4'
N N 0.0061 0.0033 'International Tables Vol C Tables 4.2.6.8 and 6.1.1.4'
P P 0.1023 0.0942 'International Tables Vol C Tables 4.2.6.8 and 6.1.1.4'
Cl Cl 0.1484 0.1585 'International Tables Vol C Tables 4.2.6.8 and 6.1.1.4'
Au Au -2.0133 8.8022 'International Tables Vol C Tables 4.2.6.8 and 6.1.1.4'

loop_
_geom_angle_atom_site_label_1
_geom_angle_atom_site_label_2
_geom_angle_atom_site_label_3
_geom_angle
_geom_angle_site_symmetry_1
_geom_angle_site_symmetry_3
_geom_angle_publ_flag
P1 Au1 Cl1 177.58(5) . . ?
C3 P1 C9 105.18(18) . . ?
C3 P1 C1 105.59(18) . . ?
C9 P1 C1 103.26(19) . . ?
C3 P1 Au1 112.87(12) . . ?
C9 P1 Au1 117.74(13) . . ?
C1 P1 Au1 111.10(17) . . ?
C1 N1 C2 118.6(4) . 7 ?
C1 N1 N1A 118.6(4) . 7 ?
C2 N1 N1A 0.0(5) 7 7 ?
N1A C1 N1 123.0(4) . . ?
N1A C1 P1 121.0(3) . . ?
N1 C1 P1 115.9(3) . . ?
C1 N1A C2A 118.4(4) . 7 ?
C1 N1A N1 118.4(4) . 7 ?
C2A N1A N1 0.0(5) 7 7 ?
C4 C3 C8 119.9(3) . . ?
C4 C3 P1 118.8(3) . . ?
C8 C3 P1 121.1(3) . . ?
C3 C4 C5 119.3(4) . . ?
C6 C5 C4 120.5(4) . . ?
C7 C6 C5 120.2(4) . . ?
C6 C7 C8 120.3(4) . . ?
C7 C8 C3 119.7(4) . . ?
C14 C9 C10 119.3(4) . . ?
C14 C9 P1 121.1(3) . . ?
C10 C9 P1 119.5(3) . . ?
C11 C10 C9 120.6(4) . . ?
C10 C11 C12 119.3(4) . . ?
C13 C12 C11 120.0(4) . . ?
C12 C13 C14 120.6(4) . . ?
C9 C14 C13 120.2(4) . . ?

loop_
_geom_bond_atom_site_label_1
_geom_bond_atom_site_label_2
_geom_bond_distance
_geom_bond_site_symmetry_2
_geom_bond_publ_flag
Au1 P1 2.2263(10) . ?
Au1 Cl1 2.2852(12) . ?
P1 C3 1.805(4) . ?
P1 C9 1.811(4) . ?
P1 C1 1.825(4) . ?
N1 C1 1.353(7) . ?
N1 C2 1.365(5) 7 ?
N1 N1A 1.365(5) 7 ?
C1 N1A 1.346(6) . ?
N1A C2A 1.365(5) 7 ?
N1A N1 1.365(5) 7 ?
C3 C4 1.394(6) . ?
C3 C8 1.396(5) . ?
C4 C5 1.395(5) . ?
C5 C6 1.382(6) . ?
C6 C7 1.376(6) . ?
C7 C8 1.392(6) . ?
C9 C14 1.389(5) . ?
C9 C10 1.400(5) . ?
C10 C11 1.382(7) . ?
C11 C12 1.418(8) . ?
C12 C13 1.366(6) . ?
C13 C14 1.394(6) . ?

loop_
_geom_torsion_atom_site_label_1
_geom_torsion_atom_site_label_2
_geom_torsion_atom_site_label_3
_geom_torsion_atom_site_label_4
_geom_torsion
_geom_torsion_site_symmetry_1
_geom_torsion_site_symmetry_2
_geom_torsion_site_symmetry_3
_geom_torsion_site_symmetry_4
_geom_torsion_publ_flag
Cl1 Au1 P1 C3 -42.0(10) . . . . ?
Cl1 Au1 P1 C9 80.9(10) . . . . ?
Cl1 Au1 P1 C1 -160.4(9) . . . . ?
C2 N1 C1 N1A -0.4(8) 7 . . . ?
N1A N1 C1 N1A -0.4(8) 7 . . . ?
C2 N1 C1 P1 -177.5(4) 7 . . . ?
N1A N1 C1 P1 -177.5(4) 7 . . . ?
C3 P1 C1 N1A 19.4(4) . . . . ?
C9 P1 C1 N1A -90.8(4) . . . . ?
Au1 P1 C1 N1A 142.1(4) . . . . ?
C3 P1 C1 N1 -163.5(4) . . . . ?
C9 P1 C1 N1 86.3(4) . . . . ?
Au1 P1 C1 N1 -40.8(4) . . . . ?
N1 C1 N1A C2A 0.4(8) . . . 7 ?
P1 C1 N1A C2A 177.3(4) . . . 7 ?
N1 C1 N1A N1 0.4(8) . . . 7 ?
P1 C1 N1A N1 177.3(4) . . . 7 ?
C9 P1 C3 C4 163.7(3) . . . . ?
C1 P1 C3 C4 54.8(4) . . . . ?
Au1 P1 C3 C4 -66.7(3) . . . . ?
C9 P1 C3 C8 -20.9(3) . . . . ?
C1 P1 C3 C8 -129.7(3) . . . . ?
Au1 P1 C3 C8 108.8(3) . . . . ?
C8 C3 C4 C5 0.0(6) . . . . ?
P1 C3 C4 C5 175.5(3) . . . . ?
C3 C4 C5 C6 0.8(6) . . . . ?
C4 C5 C6 C7 -1.5(6) . . . . ?
C5 C6 C7 C8 1.4(6) . . . . ?
C6 C7 C8 C3 -0.6(6) . . . . ?
C4 C3 C8 C7 -0.1(6) . . . . ?
P1 C3 C8 C7 -175.5(3) . . . . ?
C3 P1 C9 C14 117.0(3) . . . . ?
C1 P1 C9 C14 -132.5(3) . . . . ?
Au1 P1 C9 C14 -9.7(4) . . . . ?
C3 P1 C9 C10 -62.2(4) . . . . ?
C1 P1 C9 C10 48.3(4) . . . . ?
Au1 P1 C9 C10 171.1(3) . . . . ?
C14 C9 C10 C11 -0.6(6) . . . . ?
P1 C9 C10 C11 178.7(4) . . . . ?
C9 C10 C11 C12 0.1(7) . . . . ?
C10 C11 C12 C13 0.6(7) . . . . ?
C11 C12 C13 C14 -0.8(7) . . . . ?
C10 C9 C14 C13 0.4(6) . . . . ?
P1 C9 C14 C13 -178.8(3) . . . . ?
C12 C13 C14 C9 0.3(6) . . . . ?
